data_1558773
loop_
_publ_author_name
'He\&s, Merlin'
'Stennett, Thomas'
'Fantuzzi, Felipe'
'Bertermann, R\"udiger'
'Schock, Marvin'
'Sch\"afer, Marius'
'Thiess, Torsten'
'Braunschweig, Holger'

_publ_section_title
;
 Diverse Ring-Opening Reactions of Rhodium \h4-Azaborete Complexes
;
_journal_name_full 'Chemical Science'
_journal_paper_doi 10.1039/D0SC02283G
_journal_year 2020
_chemical_formula_moiety 'C90 H147 B3 Cl3 N3 P6 Rh3'
_chemical_formula_sum 'C90 H147 B3 Cl3 N3 P6 Rh3'
_chemical_formula_weight 1904.43
_space_group_crystal_system triclinic
_space_group_IT_number 2
_space_group_name_Hall '-P 1'
_space_group_name_H-M_alt 'P -1'
_atom_sites_solution_hydrogens geom
_atom_sites_solution_primary dual
_atom_sites_solution_secondary difmap
_audit_creation_method SHELXL-2018/3
_audit_update_record
;
2020-04-15 deposited with the CCDC.	2020-07-23 downloaded from the CCDC.
;
_cell_angle_alpha 107.641(11)
_cell_angle_beta 104.548(13)
_cell_angle_gamma 103.913(12)
_cell_formula_units_Z 2
_cell_length_a 12.921(2)
_cell_length_b 20.038(5)
_cell_length_c 21.929(4)
_cell_measurement_reflns_used 9317
_cell_measurement_temperature 100(2)
_cell_measurement_theta_max 27.10
_cell_measurement_theta_min 2.27
_cell_volume 4919.1(19)
_computing_cell_refinement 'Saint+ ver. V8.38A (Bruker AXS)'
_computing_data_collection 'APEX2 ver. 2014.9 (Bruker AXS)'
_computing_data_reduction 'Saint+ ver. V8.38A (Bruker AXS)'
_computing_molecular_graphics 'ShelXLe (Huebschle et all, 2011)'
_computing_publication_material 'SHELXL-2018/3 (Sheldrick, 2018)'
_computing_structure_refinement 'SHELXL-2018/3 (Sheldrick, 2018)'
_computing_structure_solution 'SHELXT (Sheldrick, 2014)'
_diffrn_ambient_temperature 100(2)
_diffrn_detector 'CMOS area detector (Photon II)'
_diffrn_detector_area_resol_mean 7.5
_diffrn_measured_fraction_theta_full 0.999
_diffrn_measured_fraction_theta_max 0.999
_diffrn_measurement_device_type 'Bruker D8 Quest'
_diffrn_measurement_method '\f and \w scans'
_diffrn_radiation_monochromator 'multi-layer mirror'
_diffrn_radiation_type MoK\a
_diffrn_radiation_wavelength 0.71073
_diffrn_reflns_av_R_equivalents 0.0474
_diffrn_reflns_av_unetI/netI 0.0267
_diffrn_reflns_Laue_measured_fraction_full 0.999
_diffrn_reflns_Laue_measured_fraction_max 0.999
_diffrn_reflns_limit_h_max 16
_diffrn_reflns_limit_h_min -16
_diffrn_reflns_limit_k_max 25
_diffrn_reflns_limit_k_min -25
_diffrn_reflns_limit_l_max 27
_diffrn_reflns_limit_l_min -27
_diffrn_reflns_number 131817
_diffrn_reflns_point_group_measured_fraction_full 0.999
_diffrn_reflns_point_group_measured_fraction_max 0.999
_diffrn_reflns_theta_full 26.000
_diffrn_reflns_theta_max 26.372
_diffrn_reflns_theta_min 2.081
_diffrn_source 'microfocus sealed tube (Incoatec ImS)'
_exptl_absorpt_coefficient_mu 0.718
_exptl_absorpt_correction_T_max 0.7455
_exptl_absorpt_correction_T_min 0.6913
_exptl_absorpt_correction_type multi-scan
_exptl_absorpt_process_details 'SadAbs 2016/2 (Bruker AXS)'
_exptl_crystal_colour yellow
_exptl_crystal_density_diffrn 1.286
_exptl_crystal_description block
_exptl_crystal_F_000 1998
_exptl_crystal_size_max 0.321
_exptl_crystal_size_mid 0.242
_exptl_crystal_size_min 0.228
_refine_diff_density_max 1.565
_refine_diff_density_min -0.953
_refine_diff_density_rms 0.072
_refine_ls_extinction_method none
_refine_ls_goodness_of_fit_ref 1.038
_refine_ls_hydrogen_treatment constr
_refine_ls_matrix_type full
_refine_ls_number_parameters 1054
_refine_ls_number_reflns 20119
_refine_ls_number_restraints 447
_refine_ls_restrained_S_all 1.075
_refine_ls_R_factor_all 0.0346
_refine_ls_R_factor_gt 0.0302
_refine_ls_shift/su_max 0.009
_refine_ls_shift/su_mean 0.000
_refine_ls_structure_factor_coef Fsqd
_refine_ls_weighting_details 'w=1/[\s^2^(Fo^2^)+(0.0276P)^2^+7.2109P] where P=(Fo^2^+2Fc^2^)/3'
_refine_ls_weighting_scheme calc
_refine_ls_wR_factor_gt 0.0722
_refine_ls_wR_factor_ref 0.0753
_reflns_Friedel_coverage 0.000
_reflns_number_gt 18142
_reflns_number_total 20119
_reflns_threshold_expression 'I > 2\s(I)'
_cod_data_source_file d0sc02283g2.cif
_cod_data_source_block test_a_CCDC22
_cod_original_cell_volume 4919.3(17)
_cod_database_code 1558773
_shelx_shelxl_version_number 2018/3
_shelx_space_group_comment
;
The symmetry employed for this shelxl refinement is uniquely defined
by the following loop, which should always be used as a source of
symmetry information in preference to the above space-group names.
They are only intended as comments.
;
_shelx_estimated_absorpt_t_min 0.802
_shelx_estimated_absorpt_t_max 0.853

loop_
_space_group_symop_operation_xyz
'x, y, z'
'-x, -y, -z'

loop_
_atom_site_label
_atom_site_type_symbol
_atom_site_fract_x
_atom_site_fract_y
_atom_site_fract_z
_atom_site_U_iso_or_equiv
_atom_site_adp_type
_atom_site_occupancy
_atom_site_site_symmetry_order
_atom_site_calc_flag
_atom_site_refinement_flags_posn
_atom_site_refinement_flags_adp
_atom_site_refinement_flags_occupancy
_atom_site_disorder_assembly
_atom_site_disorder_group
Rh1 Rh 0.85051(2) 0.95119(2) 0.20216(2) 0.01694(4) Uani 1 1 d . . . . .
C1 C 0.8417(2) 0.91160(13) 0.06066(12) 0.0219(5) Uani 1 1 d . . . . .
P1 P 1.00682(5) 1.05271(4) 0.22653(3) 0.02336(13) Uani 1 1 d . . . . .
Cl1 Cl 0.84613(5) 1.00740(3) 0.31614(3) 0.02875(13) Uani 1 1 d . . . . .
N1 N 0.76516(17) 0.95264(12) 0.06459(10) 0.0224(4) Uani 1 1 d . . . . .
B1 B 0.7414(2) 0.96330(14) 0.12640(13) 0.0189(5) Uani 1 1 d . . . . .
Rh2 Rh 0.27334(2) 0.75590(2) 0.36938(2) 0.01342(4) Uani 1 1 d . . . . .
C2 C 0.8845(2) 0.90140(13) 0.11861(12) 0.0230(5) Uani 1 1 d . . . . .
P2 P 0.75145(5) 0.83804(3) 0.20179(3) 0.01947(12) Uani 1 1 d . . . . .
Cl2 Cl 0.09148(5) 0.69149(3) 0.27434(3) 0.02424(12) Uani 1 1 d . . . . .
N2 N 0.43254(15) 0.76652(10) 0.49914(9) 0.0159(4) Uani 1 1 d . . . . .
B2 B 0.3148(2) 0.73744(13) 0.45679(12) 0.0154(5) Uani 1 1 d . . . . .
Rh3 Rh 0.58006(2) 0.46196(2) 0.17075(2) 0.01459(4) Uani 1 1 d . . . . .
C3 C 0.6329(2) 0.97513(13) 0.14309(12) 0.0200(5) Uani 1 1 d . . . . .
P3 P 0.20821(5) 0.85232(3) 0.40799(3) 0.01868(12) Uani 1 1 d . . . . .
Cl3 Cl 0.51685(5) 0.56980(3) 0.18670(3) 0.02592(12) Uani 1 1 d . . . . .
N3 N 0.66717(16) 0.36462(10) 0.23181(9) 0.0161(4) Uani 1 1 d . . . . .
B3 B 0.5963(2) 0.40992(14) 0.23650(12) 0.0173(5) Uani 1 1 d . . . . .
P5 P 0.76600(5) 0.54208(3) 0.21784(3) 0.01714(11) Uani 1 1 d . . . . .
C5 C 0.5413(2) 1.04892(15) 0.20647(13) 0.0274(5) Uani 1 1 d . . . . .
H5 H 0.545962 1.095061 0.238066 0.033 Uiso 1 1 calc R U . . .
P4 P 0.34704(5) 0.67730(3) 0.30697(3) 0.01864(12) Uani 1 1 d . . . . .
C4 C 0.6368(2) 1.04271(14) 0.19031(12) 0.0230(5) Uani 1 1 d . . . . .
P6 P 0.39784(5) 0.38922(3) 0.09444(3) 0.01973(12) Uani 1 1 d . . . . .
C6 C 0.4396(2) 0.98965(17) 0.17773(13) 0.0292(6) Uani 1 1 d . . . . .
C9 C 0.7444(2) 1.10951(14) 0.22359(15) 0.0316(6) Uani 1 1 d . . . . .
H9A H 0.784080 1.110772 0.191047 0.047 Uiso 1 1 calc R U . . .
H9B H 0.793781 1.106251 0.263789 0.047 Uiso 1 1 calc R U . . .
H9C H 0.725623 1.155041 0.237617 0.047 Uiso 1 1 calc R U . . .
C8 C 0.5291(2) 0.91520(14) 0.11320(12) 0.0223(5) Uani 1 1 d . . . . .
C7 C 0.4348(2) 0.92345(16) 0.13117(13) 0.0277(5) Uani 1 1 d . . . . .
H7 H 0.365522 0.882291 0.110750 0.033 Uiso 1 1 calc R U . . .
C10 C 0.3372(3) 0.9978(2) 0.19686(16) 0.0441(8) Uani 1 1 d . . . . .
H10A H 0.323551 1.042197 0.191764 0.066 Uiso 1 1 calc R U . . .
H10B H 0.351582 1.002904 0.244394 0.066 Uiso 1 1 calc R U . . .
H10C H 0.270098 0.953578 0.166798 0.066 Uiso 1 1 calc R U . . .
C12 C 0.9579(2) 0.85908(16) 0.12488(14) 0.0306(6) Uani 1 1 d . . . . .
C11 C 0.5150(2) 0.84186(14) 0.06038(13) 0.0295(5) Uani 1 1 d . . . . .
H11A H 0.467598 0.836434 0.015373 0.044 Uiso 1 1 calc R U . . .
H11B H 0.478376 0.800972 0.071986 0.044 Uiso 1 1 calc R U . . .
H11C H 0.589878 0.840436 0.059411 0.044 Uiso 1 1 calc R U . . .
C13 C 1.0191(3) 0.82397(19) 0.13402(16) 0.0433(8) Uani 1 1 d . . . . .
C15 C 0.8706(2) 0.88020(15) -0.00190(13) 0.0292(5) Uani 1 1 d . . . . .
H15A H 0.801142 0.857507 -0.042456 0.044 Uiso 1 1 calc R U . . .
H15B H 0.904503 0.842298 0.002382 0.044 Uiso 1 1 calc R U . . .
H15C H 0.924913 0.920338 -0.006377 0.044 Uiso 1 1 calc R U . . .
C14 C 1.0930(4) 0.7792(3) 0.1440(2) 0.0719(13) Uani 1 1 d . . . . .
H14A H 1.081344 0.741764 0.099647 0.108 Uiso 1 1 calc R U . . .
H14B H 1.073821 0.754242 0.173803 0.108 Uiso 1 1 calc R U . . .
H14C H 1.172893 0.812012 0.165052 0.108 Uiso 1 1 calc R U . . .
C20 C 1.0595(3) 1.06582(18) 0.15980(15) 0.0407(7) Uani 1 1 d . . . . .
H20A H 1.071921 1.020506 0.135071 0.061 Uiso 1 1 calc R U . . .
H20B H 1.131397 1.107910 0.180496 0.061 Uiso 1 1 calc R U . . .
H20C H 1.003358 1.076106 0.127954 0.061 Uiso 1 1 calc R U . . .
C21 C 1.0279(2) 1.14780(15) 0.27944(17) 0.0395(7) Uani 1 1 d . . . . .
H21A H 0.985650 1.169419 0.251805 0.059 Uiso 1 1 calc R U . . .
H21B H 1.109188 1.177514 0.297875 0.059 Uiso 1 1 calc R U . . .
H21C H 1.000377 1.147733 0.317187 0.059 Uiso 1 1 calc R U . . .
C22 C 1.1222(2) 1.03523(17) 0.27911(15) 0.0346(6) Uani 1 1 d . . . . .
H22A H 1.125033 0.986486 0.254001 0.052 Uiso 1 1 calc R U . . .
H22B H 1.109090 1.035623 0.321329 0.052 Uiso 1 1 calc R U . . .
H22C H 1.194510 1.074161 0.290347 0.052 Uiso 1 1 calc R U . . .
C23 C 0.7044(3) 0.74971(14) 0.13005(13) 0.0325(6) Uani 1 1 d . . . . .
H23A H 0.639212 0.746805 0.093671 0.049 Uiso 1 1 calc R U . . .
H23B H 0.681976 0.708708 0.144903 0.049 Uiso 1 1 calc R U . . .
H23C H 0.766692 0.745917 0.112828 0.049 Uiso 1 1 calc R U . . .
C25 C 0.8545(2) 0.82365(15) 0.26560(13) 0.0279(5) Uani 1 1 d . . . . .
H25A H 0.817721 0.778860 0.272184 0.042 Uiso 1 1 calc R U . . .
H25B H 0.883693 0.866952 0.308913 0.042 Uiso 1 1 calc R U . . .
H25C H 0.917680 0.817396 0.250084 0.042 Uiso 1 1 calc R U . . .
C24 C 0.6307(2) 0.83169(15) 0.23039(13) 0.0266(5) Uani 1 1 d . . . . .
H24A H 0.568585 0.836198 0.197324 0.040 Uiso 1 1 calc R U . . .
H24B H 0.653191 0.871981 0.275058 0.040 Uiso 1 1 calc R U . . .
H24C H 0.605074 0.783472 0.234260 0.040 Uiso 1 1 calc R U . . .
C27 C 0.43447(18) 0.82527(12) 0.42236(11) 0.0158(4) Uani 1 1 d . . . . .
C26 C 0.49471(18) 0.82229(12) 0.48086(11) 0.0166(4) Uani 1 1 d . . . . .
C28 C 0.13885(19) 0.62379(13) 0.43704(12) 0.0195(4) Uani 1 1 d . . . . .
C29 C 0.0469(2) 0.59280(15) 0.45379(13) 0.0255(5) Uani 1 1 d . . . . .
H29 H 0.001484 0.541789 0.428249 0.031 Uiso 1 1 calc R U . . .
C30 C 0.0197(2) 0.63444(16) 0.50693(13) 0.0287(6) Uani 1 1 d . . . . .
C31 C 0.0889(2) 0.70797(15) 0.54397(13) 0.0254(5) Uani 1 1 d . . . . .
H31 H 0.071759 0.737219 0.580568 0.030 Uiso 1 1 calc R U . . .
C32 C 0.1832(2) 0.74092(13) 0.52952(12) 0.0206(5) Uani 1 1 d . . . . .
C33 C 0.1620(2) 0.57519(13) 0.37864(12) 0.0231(5) Uani 1 1 d . . . . .
H33A H 0.116397 0.522977 0.365446 0.035 Uiso 1 1 calc R U . . .
H33B H 0.243023 0.581092 0.392687 0.035 Uiso 1 1 calc R U . . .
H33C H 0.141824 0.589801 0.339667 0.035 Uiso 1 1 calc R U . . .
C34 C -0.0817(2) 0.5995(2) 0.52370(16) 0.0417(7) Uani 1 1 d . . . . .
H34A H -0.150702 0.601924 0.494583 0.063 Uiso 1 1 calc R U . . .
H34B H -0.069568 0.626591 0.571777 0.063 Uiso 1 1 calc R U . . .
H34C H -0.090210 0.547238 0.515594 0.063 Uiso 1 1 calc R U . . .
C35 C 0.2538(2) 0.82079(14) 0.57554(13) 0.0265(5) Uani 1 1 d . . . . .
H35A H 0.318256 0.837298 0.561373 0.040 Uiso 1 1 calc R U . . .
H35B H 0.282119 0.824767 0.622812 0.040 Uiso 1 1 calc R U . . .
H35C H 0.206794 0.852272 0.572375 0.040 Uiso 1 1 calc R U . . .
C36 C 0.6079(2) 0.88088(13) 0.52752(12) 0.0230(5) Uani 1 1 d . . . . .
H36A H 0.637685 0.909820 0.502970 0.034 Uiso 1 1 calc R U . . .
H36B H 0.661314 0.856877 0.542719 0.034 Uiso 1 1 calc R U . . .
H36C H 0.598449 0.914154 0.567303 0.034 Uiso 1 1 calc R U . . .
C37 C 0.47556(19) 0.87876(12) 0.39593(11) 0.0182(4) Uani 1 1 d . . . . .
C38 C 0.5032(2) 0.92061(13) 0.36920(12) 0.0221(5) Uani 1 1 d . . . . .
C39 C 0.5388(2) 0.97244(14) 0.33733(13) 0.0288(5) Uani 1 1 d . . . . .
H39A H 0.503160 0.947233 0.287548 0.043 Uiso 1 1 calc R U . . .
H39B H 0.621822 0.989036 0.350025 0.043 Uiso 1 1 calc R U . . .
H39C H 0.515344 1.015688 0.353123 0.043 Uiso 1 1 calc R U . . .
C40 C 0.20946(19) 0.69908(13) 0.47455(11) 0.0175(4) Uani 1 1 d . . . . .
C41 C 0.49243(19) 0.74096(13) 0.55097(11) 0.0194(5) Uani 1 1 d . . . . .
C42 C 0.5408(2) 0.80167(14) 0.62366(12) 0.0268(5) Uani 1 1 d . . . . .
H42A H 0.599663 0.844561 0.625939 0.040 Uiso 1 1 calc R U . . .
H42B H 0.573990 0.781687 0.656341 0.040 Uiso 1 1 calc R U . . .
H42C H 0.479450 0.817418 0.634961 0.040 Uiso 1 1 calc R U . . .
C43 C 0.4104(2) 0.67246(14) 0.55190(13) 0.0248(5) Uani 1 1 d . . . . .
H43A H 0.374367 0.633798 0.505593 0.037 Uiso 1 1 calc R U . . .
H43B H 0.351719 0.686305 0.568384 0.037 Uiso 1 1 calc R U . . .
H43C H 0.452495 0.653350 0.582329 0.037 Uiso 1 1 calc R U . . .
C44 C 0.5876(2) 0.71636(15) 0.53142(13) 0.0264(5) Uani 1 1 d . . . . .
H44A H 0.553831 0.671597 0.489080 0.040 Uiso 1 1 calc R U . . .
H44B H 0.631714 0.705323 0.568133 0.040 Uiso 1 1 calc R U . . .
H44C H 0.637746 0.756476 0.524583 0.040 Uiso 1 1 calc R U . . .
C45 C 0.4819(3) 0.6709(2) 0.34707(15) 0.0547(10) Uani 1 1 d . . . . .
H45A H 0.508639 0.645044 0.311892 0.082 Uiso 1 1 calc R U . . .
H45B H 0.473152 0.643038 0.376350 0.082 Uiso 1 1 calc R U . . .
H45C H 0.537440 0.721134 0.374812 0.082 Uiso 1 1 calc R U . . .
C46 C 0.2653(3) 0.57996(15) 0.25227(15) 0.0383(7) Uani 1 1 d . . . . .
H46A H 0.187382 0.575277 0.228081 0.058 Uiso 1 1 calc R U . . .
H46B H 0.263666 0.550045 0.280279 0.058 Uiso 1 1 calc R U . . .
H46C H 0.300910 0.562143 0.219019 0.058 Uiso 1 1 calc R U . . .
C47 C 0.3700(3) 0.71476(16) 0.24415(15) 0.0371(7) Uani 1 1 d . . . . .
H47A H 0.402991 0.684925 0.215650 0.056 Uiso 1 1 calc R U . . .
H47B H 0.422181 0.766490 0.267434 0.056 Uiso 1 1 calc R U . . .
H47C H 0.297111 0.713141 0.215337 0.056 Uiso 1 1 calc R U . . .
C48 C 0.0714(2) 0.82823(15) 0.41885(14) 0.0274(5) Uani 1 1 d . . . . .
H48A H 0.014203 0.789421 0.376240 0.041 Uiso 1 1 calc R U . . .
H48B H 0.048991 0.872529 0.430484 0.041 Uiso 1 1 calc R U . . .
H48C H 0.077073 0.809729 0.455687 0.041 Uiso 1 1 calc R U . . .
C49 C 0.1837(2) 0.89148(16) 0.34305(14) 0.0313(6) Uani 1 1 d . . . . .
H49A H 0.129871 0.852238 0.299585 0.047 Uiso 1 1 calc R U . . .
H49B H 0.255905 0.912239 0.337442 0.047 Uiso 1 1 calc R U . . .
H49C H 0.152176 0.931043 0.357174 0.047 Uiso 1 1 calc R U . . .
C50 C 0.2997(2) 0.93554(14) 0.48280(13) 0.0309(6) Uani 1 1 d . . . . .
H50A H 0.370882 0.956564 0.476252 0.046 Uiso 1 1 calc R U . . .
H50B H 0.316559 0.922717 0.523056 0.046 Uiso 1 1 calc R U . . .
H50C H 0.261161 0.972310 0.489527 0.046 Uiso 1 1 calc R U . . .
C51 C 0.67629(18) 0.34284(12) 0.16558(11) 0.0164(4) Uani 1 1 d . . . . .
C52 C 0.64005(18) 0.38210(12) 0.12977(11) 0.0166(4) Uani 1 1 d . . . . .
C53 C 0.51911(19) 0.41520(13) 0.28300(11) 0.0186(4) Uani 1 1 d . . . . .
C54 C 0.4249(2) 0.35255(14) 0.26897(12) 0.0238(5) Uani 1 1 d . . . . .
C55 C 0.3565(2) 0.35744(16) 0.30947(14) 0.0306(6) Uani 1 1 d . . . . .
H55 H 0.293315 0.314742 0.299082 0.037 Uiso 1 1 calc R U . . .
C56 C 0.3775(2) 0.42200(17) 0.36388(15) 0.0341(6) Uani 1 1 d . . . . .
C57 C 0.4701(2) 0.48371(16) 0.37777(14) 0.0309(6) Uani 1 1 d . . . . .
H57 H 0.486338 0.528648 0.415157 0.037 Uiso 1 1 calc R U . . .
C58 C 0.5399(2) 0.48171(14) 0.33863(12) 0.0227(5) Uani 1 1 d . . . . .
C59 C 0.3913(2) 0.27875(15) 0.21043(13) 0.0300(6) Uani 1 1 d . . . . .
H59A H 0.317766 0.269230 0.176706 0.045 Uiso 1 1 calc R U . . .
H59B H 0.385064 0.238789 0.227749 0.045 Uiso 1 1 calc R U . . .
H59C H 0.449247 0.280361 0.188888 0.045 Uiso 1 1 calc R U . . .
C60 C 0.3031(3) 0.4260(2) 0.4073(2) 0.0529(10) Uani 1 1 d . . . . .
H60A H 0.250750 0.375877 0.395319 0.079 Uiso 1 1 calc R U . . .
H60B H 0.259325 0.458139 0.399099 0.079 Uiso 1 1 calc R U . . .
H60C H 0.351059 0.446703 0.455679 0.079 Uiso 1 1 calc R U . . .
C61 C 0.6382(2) 0.55041(14) 0.35699(13) 0.0271(5) Uani 1 1 d . . . . .
H61A H 0.707759 0.537919 0.360712 0.041 Uiso 1 1 calc R U . . .
H61B H 0.647484 0.587697 0.400820 0.041 Uiso 1 1 calc R U . . .
H61C H 0.623836 0.570621 0.321455 0.041 Uiso 1 1 calc R U . . .
C62 C 0.7082(2) 0.27607(13) 0.13449(12) 0.0231(5) Uani 1 1 d . . . . .
H62A H 0.680775 0.259878 0.084654 0.035 Uiso 1 1 calc R U . . .
H62B H 0.673487 0.235378 0.146892 0.035 Uiso 1 1 calc R U . . .
H62C H 0.791229 0.289633 0.151742 0.035 Uiso 1 1 calc R U . . .
C63 C 0.63695(19) 0.36894(12) 0.06165(11) 0.0189(4) Uani 1 1 d . . . . .
C64 C 0.6337(2) 0.36241(14) 0.00503(12) 0.0241(5) Uani 1 1 d . . . . .
C65 C 0.6337(3) 0.35438(16) -0.06377(13) 0.0340(6) Uani 1 1 d . . . . .
H65A H 0.607754 0.301335 -0.092953 0.051 Uiso 1 1 calc R U . . .
H65B H 0.710938 0.378946 -0.061174 0.051 Uiso 1 1 calc R U . . .
H65C H 0.582316 0.377498 -0.083111 0.051 Uiso 1 1 calc R U . . .
C66 C 0.72529(19) 0.34299(13) 0.28764(11) 0.0185(4) Uani 1 1 d . . . . .
C67 C 0.8389(2) 0.33422(14) 0.28388(12) 0.0239(5) Uani 1 1 d . . . . .
H67A H 0.823930 0.286547 0.247377 0.036 Uiso 1 1 calc R U . . .
H67B H 0.884234 0.335387 0.327603 0.036 Uiso 1 1 calc R U . . .
H67C H 0.880995 0.375149 0.274264 0.036 Uiso 1 1 calc R U . . .
C68 C 0.6471(2) 0.27101(13) 0.28525(12) 0.0235(5) Uani 1 1 d . . . . .
H68A H 0.622092 0.231911 0.239602 0.035 Uiso 1 1 calc R U . . .
H68B H 0.580633 0.279511 0.295388 0.035 Uiso 1 1 calc R U . . .
H68C H 0.688512 0.255384 0.319213 0.035 Uiso 1 1 calc R U . . .
C69 C 0.7552(2) 0.40525(13) 0.35710(11) 0.0223(5) Uani 1 1 d . . . . .
H69A H 0.803921 0.452012 0.358739 0.033 Uiso 1 1 calc R U . . .
H69B H 0.795591 0.392204 0.393485 0.033 Uiso 1 1 calc R U . . .
H69C H 0.685145 0.411359 0.363511 0.033 Uiso 1 1 calc R U . . .
C70 C 0.3636(2) 0.29010(14) 0.04840(12) 0.0266(5) Uani 1 1 d . . . . .
H70A H 0.287152 0.269418 0.013699 0.040 Uiso 1 1 calc R U . . .
H70B H 0.365884 0.264958 0.080461 0.040 Uiso 1 1 calc R U . . .
H70C H 0.419176 0.282438 0.026198 0.040 Uiso 1 1 calc R U . . .
C71 C 0.2802(2) 0.39523(16) 0.12414(14) 0.0301(6) Uani 1 1 d . . . . .
H71A H 0.208075 0.364335 0.086418 0.045 Uiso 1 1 calc R U . . .
H71B H 0.283267 0.447172 0.140649 0.045 Uiso 1 1 calc R U . . .
H71C H 0.285555 0.377413 0.161414 0.045 Uiso 1 1 calc R U . . .
C72 C 0.3708(2) 0.42106(15) 0.02427(13) 0.0297(6) Uani 1 1 d . . . . .
H72A H 0.426365 0.415302 0.001619 0.045 Uiso 1 1 calc R U . . .
H72B H 0.377657 0.473677 0.042208 0.045 Uiso 1 1 calc R U . . .
H72C H 0.293768 0.391291 -0.008697 0.045 Uiso 1 1 calc R U . . .
C73 C 0.8835(2) 0.51150(14) 0.24594(14) 0.0284(5) Uani 1 1 d . . . . .
H73A H 0.872933 0.463653 0.211211 0.043 Uiso 1 1 calc R U . . .
H73B H 0.886311 0.505606 0.289029 0.043 Uiso 1 1 calc R U . . .
H73C H 0.954902 0.548667 0.252829 0.043 Uiso 1 1 calc R U . . .
C74 C 0.8079(2) 0.63287(14) 0.28561(14) 0.0304(6) Uani 1 1 d . . . . .
H74A H 0.877443 0.666285 0.285919 0.046 Uiso 1 1 calc R U . . .
H74B H 0.822096 0.627643 0.329685 0.046 Uiso 1 1 calc R U . . .
H74C H 0.746828 0.653704 0.277812 0.046 Uiso 1 1 calc R U . . .
C75 C 0.7907(2) 0.56689(15) 0.14808(13) 0.0280(5) Uani 1 1 d . . . . .
H75A H 0.782445 0.522024 0.110467 0.042 Uiso 1 1 calc R U . . .
H75B H 0.867797 0.602876 0.164241 0.042 Uiso 1 1 calc R U . . .
H75C H 0.735108 0.589129 0.132009 0.042 Uiso 1 1 calc R U . . .
C1_3 C -0.0667(3) 0.5416(2) 0.01537(19) 0.0553(7) Uani 1 1 d . U . A 3
H1_3 H -0.113384 0.570364 0.025686 0.066 Uiso 1 1 calc R U . A 3
C2_3 C 0.0282(3) 0.5496(2) 0.0666(2) 0.0537(7) Uani 1 1 d . U . A 3
H2_3 H 0.047279 0.583480 0.112041 0.064 Uiso 1 1 calc R U . A 3
C3_3 C 0.0948(3) 0.5076(2) 0.05075(19) 0.0531(7) Uani 1 1 d . U . A 3
H3_3 H 0.160511 0.512504 0.085558 0.064 Uiso 1 1 calc R U . A 3
C1_4 C 0.0434(4) 0.3767(3) 0.1839(3) 0.0819(9) Uani 1 1 d . U . B 4
H1_4 H 0.076780 0.419456 0.225493 0.098 Uiso 1 1 calc R U . B 4
C2_4 C 0.0538(4) 0.3015(3) 0.1793(3) 0.0793(9) Uani 1 1 d . U . B 4
H2_4 H 0.093449 0.293159 0.217485 0.095 Uiso 1 1 calc R U . B 4
C3_4 C 0.0007(4) 0.2465(3) 0.1146(2) 0.0720(8) Uani 1 1 d . U . B 4
H3_4 H 0.003812 0.198046 0.107830 0.086 Uiso 1 1 calc R U . B 4
C4_4 C -0.0563(4) 0.2585(3) 0.0598(3) 0.0842(9) Uani 1 1 d . U . B 4
H4_4 H -0.093450 0.218108 0.016669 0.101 Uiso 1 1 calc R U . B 4
C5_4 C -0.0609(4) 0.3258(3) 0.0655(3) 0.0859(9) Uani 1 1 d . U . B 4
H5_4 H -0.096176 0.334615 0.026621 0.103 Uiso 1 1 calc R U . B 4
C6_4 C -0.0163(4) 0.3781(3) 0.1251(3) 0.0786(9) Uani 1 1 d . U . B 4
H6_4 H -0.027098 0.424085 0.128003 0.094 Uiso 1 1 calc R U . B 4
C1_5 C 1.2348(3) 1.1676(2) 0.58923(18) 0.0501(6) Uani 1 1 d . U . C 5
H1_5 H 1.289744 1.179937 0.632546 0.060 Uiso 1 1 calc R U . C 5
C2_5 C 1.2194(3) 1.2228(2) 0.56740(17) 0.0467(6) Uani 1 1 d . U . C 5
H2_5 H 1.262934 1.273529 0.595706 0.056 Uiso 1 1 calc R U . C 5
C3_5 C 1.1418(3) 1.2049(2) 0.50534(17) 0.0463(6) Uani 1 1 d . U . C 5
H3_5 H 1.131007 1.243334 0.490384 0.056 Uiso 1 1 calc R U . C 5
C4_5 C 1.0791(3) 1.1324(2) 0.46404(18) 0.0516(6) Uani 1 1 d . U . C 5
H4_5 H 1.025458 1.120900 0.420511 0.062 Uiso 1 1 calc R U . C 5
C5_5 C 1.0920(3) 1.0766(2) 0.48405(19) 0.0555(7) Uani 1 1 d . U . C 5
H5_5 H 1.048121 1.026236 0.454662 0.067 Uiso 1 1 calc R U . C 5
C6_5 C 1.1697(3) 1.0932(2) 0.54779(19) 0.0532(6) Uani 1 1 d . U . C 5
H6_5 H 1.178386 1.054601 0.562986 0.064 Uiso 1 1 calc R U . C 5
C1_1 C 0.6811(5) 1.0480(3) 0.0429(3) 0.0309(9) Uani 0.581(7) 1 d D U P D 1
H1A_1 H 0.651926 1.066472 0.007929 0.046 Uiso 0.581(7) 1 calc R U P D 1
H1B_1 H 0.746876 1.088009 0.080277 0.046 Uiso 0.581(7) 1 calc R U P D 1
H1C_1 H 0.621343 1.031860 0.060705 0.046 Uiso 0.581(7) 1 calc R U P D 1
C2_1 C 0.6132(4) 0.9190(3) -0.0467(3) 0.0321(9) Uani 0.581(7) 1 d D U P D 1
H2A_1 H 0.588814 0.935318 -0.084141 0.048 Uiso 0.581(7) 1 calc R U P D 1
H2B_1 H 0.550957 0.907154 -0.029562 0.048 Uiso 0.581(7) 1 calc R U P D 1
H2C_1 H 0.633662 0.874621 -0.063492 0.048 Uiso 0.581(7) 1 calc R U P D 1
C3_1 C 0.7172(3) 0.9819(2) 0.0113(2) 0.0271(7) Uani 0.581(7) 1 d D U P D 1
C4_1 C 0.8061(4) 1.0117(3) -0.0180(3) 0.0299(10) Uani 0.581(7) 1 d D U P D 1
H4A_1 H 0.814261 0.969733 -0.051357 0.045 Uiso 0.581(7) 1 calc R U P D 1
H4B_1 H 0.879483 1.040881 0.019053 0.045 Uiso 0.581(7) 1 calc R U P D 1
H4C_1 H 0.781188 1.043418 -0.040543 0.045 Uiso 0.581(7) 1 calc R U P D 1
C1_10 C 0.6367(6) 1.0156(5) 0.0237(4) 0.0300(10) Uani 0.419(7) 1 d D U P D 2
H1A_10 H 0.612677 1.034974 -0.011415 0.045 Uiso 0.419(7) 1 calc R U P D 2
H1B_10 H 0.677305 1.057099 0.068178 0.045 Uiso 0.419(7) 1 calc R U P D 2
H1C_10 H 0.569551 0.982038 0.025630 0.045 Uiso 0.419(7) 1 calc R U P D 2
C2_10 C 0.6492(7) 0.9050(3) -0.0620(3) 0.0361(12) Uani 0.419(7) 1 d D U P D 2
H2A_10 H 0.696588 0.900830 -0.090596 0.054 Uiso 0.4186 1 calc . U P D 2
H2B_10 H 0.579783 0.911752 -0.085823 0.054 Uiso 0.4186 1 calc . U P D 2
H2C_10 H 0.628783 0.859526 -0.052983 0.054 Uiso 0.4186 1 calc . U P D 2
C3_10 C 0.7158(4) 0.9725(3) 0.0060(3) 0.0279(8) Uani 0.419(7) 1 d D U P D 2
C4_10 C 0.8121(5) 1.0275(4) -0.0021(4) 0.0302(12) Uani 0.419(7) 1 d D U P D 2
H4A_10 H 0.865808 1.003144 -0.013697 0.045 Uiso 0.419(7) 1 calc R U P D 2
H4B_10 H 0.852037 1.071261 0.040888 0.045 Uiso 0.419(7) 1 calc R U P D 2
H4C_10 H 0.779927 1.043147 -0.038612 0.045 Uiso 0.419(7) 1 calc R U P D 2

loop_
_atom_site_aniso_label
_atom_site_aniso_U_11
_atom_site_aniso_U_22
_atom_site_aniso_U_33
_atom_site_aniso_U_23
_atom_site_aniso_U_13
_atom_site_aniso_U_12
Rh1 0.01804(9) 0.01893(9) 0.01763(8) 0.00989(7) 0.00672(7) 0.00860(7)
C1 0.0231(11) 0.0223(12) 0.0234(11) 0.0095(10) 0.0123(10) 0.0079(9)
P1 0.0193(3) 0.0265(3) 0.0268(3) 0.0150(3) 0.0069(2) 0.0074(2)
Cl1 0.0339(3) 0.0274(3) 0.0202(3) 0.0057(2) 0.0103(2) 0.0063(3)
N1 0.0210(10) 0.0304(11) 0.0209(10) 0.0152(9) 0.0077(8) 0.0104(8)
B1 0.0191(12) 0.0187(12) 0.0201(12) 0.0099(10) 0.0050(10) 0.0072(10)
Rh2 0.01373(8) 0.01477(8) 0.01398(8) 0.00744(6) 0.00522(6) 0.00585(6)
C2 0.0274(12) 0.0240(12) 0.0253(12) 0.0114(10) 0.0149(10) 0.0136(10)
P2 0.0230(3) 0.0199(3) 0.0187(3) 0.0102(2) 0.0076(2) 0.0088(2)
Cl2 0.0165(3) 0.0278(3) 0.0231(3) 0.0095(2) 0.0024(2) 0.0036(2)
N2 0.0167(9) 0.0173(9) 0.0162(9) 0.0105(7) 0.0055(7) 0.0053(7)
B2 0.0190(12) 0.0140(11) 0.0155(11) 0.0067(9) 0.0073(9) 0.0070(9)
Rh3 0.01606(8) 0.01651(8) 0.01451(8) 0.00776(6) 0.00613(6) 0.00810(7)
C3 0.0208(11) 0.0250(12) 0.0210(11) 0.0147(10) 0.0073(9) 0.0118(9)
P3 0.0218(3) 0.0185(3) 0.0224(3) 0.0116(2) 0.0098(2) 0.0114(2)
Cl3 0.0297(3) 0.0260(3) 0.0280(3) 0.0104(2) 0.0110(2) 0.0188(2)
N3 0.0194(9) 0.0180(9) 0.0151(9) 0.0091(7) 0.0074(7) 0.0083(7)
B3 0.0187(12) 0.0181(12) 0.0155(11) 0.0076(10) 0.0061(10) 0.0054(10)
P5 0.0183(3) 0.0171(3) 0.0190(3) 0.0090(2) 0.0077(2) 0.0071(2)
C5 0.0331(14) 0.0365(14) 0.0268(12) 0.0187(11) 0.0151(11) 0.0230(12)
P4 0.0199(3) 0.0208(3) 0.0160(3) 0.0058(2) 0.0068(2) 0.0095(2)
C4 0.0262(12) 0.0270(12) 0.0247(12) 0.0160(10) 0.0095(10) 0.0156(10)
P6 0.0181(3) 0.0230(3) 0.0184(3) 0.0086(2) 0.0047(2) 0.0087(2)
C6 0.0286(13) 0.0510(17) 0.0280(13) 0.0277(12) 0.0164(11) 0.0250(12)
C9 0.0334(14) 0.0220(13) 0.0409(15) 0.0101(11) 0.0134(12) 0.0141(11)
C8 0.0212(11) 0.0283(12) 0.0218(11) 0.0163(10) 0.0053(9) 0.0098(10)
C7 0.0191(11) 0.0407(15) 0.0274(12) 0.0224(12) 0.0056(10) 0.0081(11)
C10 0.0320(15) 0.080(2) 0.0417(17) 0.0343(17) 0.0225(13) 0.0310(16)
C12 0.0438(16) 0.0363(15) 0.0311(13) 0.0206(12) 0.0249(12) 0.0244(13)
C11 0.0275(13) 0.0263(13) 0.0280(13) 0.0100(11) 0.0044(11) 0.0039(11)
C13 0.066(2) 0.0562(19) 0.0463(17) 0.0350(16) 0.0395(17) 0.0460(18)
C15 0.0322(14) 0.0328(14) 0.0249(12) 0.0110(11) 0.0146(11) 0.0104(11)
C14 0.111(4) 0.100(3) 0.077(3) 0.064(3) 0.062(3) 0.091(3)
C20 0.0331(15) 0.0508(18) 0.0386(16) 0.0275(14) 0.0121(13) 0.0026(13)
C21 0.0308(14) 0.0245(14) 0.0527(18) 0.0105(13) 0.0086(13) 0.0038(11)
C22 0.0235(13) 0.0445(16) 0.0386(15) 0.0229(13) 0.0061(11) 0.0129(12)
C23 0.0465(16) 0.0226(13) 0.0274(13) 0.0089(11) 0.0122(12) 0.0118(12)
C25 0.0294(13) 0.0329(14) 0.0310(13) 0.0208(11) 0.0106(11) 0.0160(11)
C24 0.0232(12) 0.0322(13) 0.0278(12) 0.0161(11) 0.0101(10) 0.0084(10)
C27 0.0155(10) 0.0164(10) 0.0179(10) 0.0080(9) 0.0078(8) 0.0057(8)
C26 0.0169(10) 0.0171(10) 0.0184(10) 0.0086(9) 0.0087(9) 0.0057(9)
C28 0.0166(10) 0.0241(12) 0.0219(11) 0.0151(10) 0.0053(9) 0.0074(9)
C29 0.0183(11) 0.0305(13) 0.0274(12) 0.0177(11) 0.0048(10) 0.0030(10)
C30 0.0191(12) 0.0470(16) 0.0310(13) 0.0280(12) 0.0109(10) 0.0112(11)
C31 0.0249(12) 0.0413(15) 0.0249(12) 0.0216(11) 0.0146(10) 0.0192(11)
C32 0.0227(11) 0.0258(12) 0.0217(11) 0.0157(10) 0.0092(9) 0.0126(10)
C33 0.0217(11) 0.0192(11) 0.0252(12) 0.0089(10) 0.0058(10) 0.0036(9)
C34 0.0240(13) 0.066(2) 0.0404(16) 0.0314(16) 0.0160(12) 0.0068(14)
C35 0.0365(14) 0.0266(13) 0.0248(12) 0.0132(10) 0.0153(11) 0.0157(11)
C36 0.0204(11) 0.0230(12) 0.0221(11) 0.0115(10) 0.0041(9) 0.0017(9)
C37 0.0173(10) 0.0187(11) 0.0175(10) 0.0069(9) 0.0045(9) 0.0060(9)
C38 0.0238(12) 0.0237(12) 0.0199(11) 0.0110(10) 0.0072(9) 0.0072(10)
C39 0.0388(15) 0.0259(13) 0.0276(13) 0.0174(11) 0.0140(11) 0.0094(11)
C40 0.0181(10) 0.0212(11) 0.0199(11) 0.0142(9) 0.0081(9) 0.0090(9)
C41 0.0189(11) 0.0241(12) 0.0187(11) 0.0134(9) 0.0053(9) 0.0081(9)
C42 0.0292(13) 0.0301(13) 0.0183(11) 0.0112(10) 0.0034(10) 0.0081(11)
C43 0.0252(12) 0.0293(13) 0.0263(12) 0.0200(11) 0.0073(10) 0.0099(10)
C44 0.0254(12) 0.0360(14) 0.0296(13) 0.0216(11) 0.0117(10) 0.0170(11)
C45 0.0437(18) 0.079(3) 0.0296(15) -0.0047(16) 0.0016(13) 0.0471(19)
C46 0.0496(18) 0.0244(13) 0.0385(15) 0.0032(12) 0.0265(14) 0.0083(12)
C47 0.0556(18) 0.0349(15) 0.0381(15) 0.0194(13) 0.0344(15) 0.0193(14)
C48 0.0264(13) 0.0335(14) 0.0347(14) 0.0187(11) 0.0165(11) 0.0182(11)
C49 0.0360(14) 0.0376(15) 0.0390(15) 0.0284(13) 0.0170(12) 0.0224(12)
C50 0.0435(16) 0.0169(12) 0.0310(13) 0.0070(10) 0.0151(12) 0.0090(11)
C51 0.0166(10) 0.0178(10) 0.0155(10) 0.0063(8) 0.0068(8) 0.0059(8)
C52 0.0171(10) 0.0169(10) 0.0160(10) 0.0061(8) 0.0064(8) 0.0060(8)
C53 0.0188(11) 0.0261(12) 0.0189(10) 0.0139(9) 0.0088(9) 0.0121(9)
C54 0.0209(11) 0.0342(13) 0.0265(12) 0.0209(11) 0.0104(10) 0.0126(10)
C55 0.0247(13) 0.0458(16) 0.0416(15) 0.0335(13) 0.0187(12) 0.0180(12)
C56 0.0434(16) 0.0519(17) 0.0472(16) 0.0397(15) 0.0358(14) 0.0373(14)
C57 0.0460(16) 0.0402(15) 0.0286(13) 0.0218(12) 0.0246(12) 0.0294(13)
C58 0.0292(12) 0.0302(13) 0.0211(11) 0.0155(10) 0.0139(10) 0.0189(11)
C59 0.0261(13) 0.0325(14) 0.0283(13) 0.0151(11) 0.0074(11) 0.0029(11)
C60 0.069(2) 0.072(2) 0.079(2) 0.057(2) 0.063(2) 0.052(2)
C61 0.0350(14) 0.0268(13) 0.0227(12) 0.0080(10) 0.0123(11) 0.0159(11)
C62 0.0304(13) 0.0225(12) 0.0216(11) 0.0102(10) 0.0112(10) 0.0138(10)
C63 0.0219(11) 0.0182(11) 0.0200(11) 0.0089(9) 0.0084(9) 0.0095(9)
C64 0.0306(13) 0.0231(12) 0.0210(12) 0.0095(10) 0.0106(10) 0.0103(10)
C65 0.0459(16) 0.0354(15) 0.0216(12) 0.0136(11) 0.0147(12) 0.0091(13)
C66 0.0226(11) 0.0212(11) 0.0184(10) 0.0127(9) 0.0085(9) 0.0111(9)
C67 0.0247(12) 0.0310(13) 0.0245(12) 0.0162(10) 0.0094(10) 0.0160(10)
C68 0.0287(12) 0.0226(12) 0.0250(12) 0.0145(10) 0.0107(10) 0.0103(10)
C69 0.0261(12) 0.0241(12) 0.0187(11) 0.0115(10) 0.0057(9) 0.0104(10)
C70 0.0287(13) 0.0242(12) 0.0206(11) 0.0057(10) 0.0046(10) 0.0062(10)
C71 0.0206(12) 0.0350(14) 0.0336(14) 0.0117(12) 0.0090(11) 0.0103(11)
C72 0.0320(14) 0.0324(14) 0.0247(12) 0.0148(11) 0.0035(11) 0.0128(11)
C73 0.0189(11) 0.0247(12) 0.0410(15) 0.0167(11) 0.0056(11) 0.0065(10)
C74 0.0287(13) 0.0214(12) 0.0333(14) 0.0028(11) 0.0137(11) 0.0024(10)
C75 0.0290(13) 0.0308(13) 0.0269(12) 0.0165(11) 0.0115(11) 0.0059(11)
C1_3 0.0548(13) 0.0643(13) 0.0571(13) 0.0271(11) 0.0219(10) 0.0307(11)
C2_3 0.0551(12) 0.0609(12) 0.0532(11) 0.0281(10) 0.0204(9) 0.0243(10)
C3_3 0.0510(13) 0.0624(13) 0.0539(13) 0.0305(11) 0.0179(10) 0.0232(10)
C1_4 0.0729(13) 0.0874(13) 0.0851(13) 0.0233(11) 0.0484(11) 0.0185(11)
C2_4 0.0716(13) 0.0868(13) 0.0819(13) 0.0312(11) 0.0397(11) 0.0193(11)
C3_4 0.0712(13) 0.0739(13) 0.0806(13) 0.0334(10) 0.0366(11) 0.0263(11)
C4_4 0.0809(13) 0.0847(13) 0.0880(13) 0.0369(11) 0.0337(11) 0.0213(11)
C5_4 0.0817(13) 0.0888(13) 0.0915(13) 0.0365(11) 0.0382(11) 0.0262(11)
C6_4 0.0764(13) 0.0828(13) 0.0889(13) 0.0330(11) 0.0488(11) 0.0274(11)
C1_5 0.0474(11) 0.0643(11) 0.0462(11) 0.0205(9) 0.0253(9) 0.0237(9)
C2_5 0.0409(10) 0.0534(11) 0.0480(10) 0.0153(9) 0.0232(9) 0.0177(9)
C3_5 0.0402(10) 0.0544(11) 0.0492(10) 0.0226(9) 0.0213(9) 0.0155(9)
C4_5 0.0438(11) 0.0618(11) 0.0470(11) 0.0166(9) 0.0244(9) 0.0112(9)
C5_5 0.0501(11) 0.0577(11) 0.0574(11) 0.0118(9) 0.0343(9) 0.0135(9)
C6_5 0.0543(11) 0.0590(11) 0.0604(11) 0.0258(9) 0.0344(9) 0.0247(9)
C1_1 0.0354(17) 0.0355(17) 0.0292(16) 0.0198(14) 0.0098(14) 0.0168(14)
C2_1 0.0290(16) 0.0409(16) 0.0268(15) 0.0180(13) 0.0048(13) 0.0116(14)
C3_1 0.0290(11) 0.0332(11) 0.0246(11) 0.0183(9) 0.0089(9) 0.0116(9)
C4_1 0.0332(16) 0.0355(18) 0.0257(19) 0.0178(14) 0.0113(14) 0.0109(14)
C1_10 0.0296(17) 0.0368(18) 0.0278(17) 0.0198(15) 0.0069(14) 0.0121(14)
C2_10 0.037(2) 0.0390(19) 0.0293(18) 0.0169(16) 0.0046(17) 0.0097(17)
C3_10 0.0297(11) 0.0335(12) 0.0256(11) 0.0179(10) 0.0091(10) 0.0117(10)
C4_10 0.0330(18) 0.035(2) 0.027(2) 0.0175(16) 0.0105(16) 0.0114(16)

loop_
_atom_type_symbol
_atom_type_description
_atom_type_scat_dispersion_real
_atom_type_scat_dispersion_imag
_atom_type_scat_source
C C 0.0033 0.0016 'International Tables Vol C Tables 4.2.6.8 and 6.1.1.4'
H H 0.0000 0.0000 'International Tables Vol C Tables 4.2.6.8 and 6.1.1.4'
B B 0.0013 0.0007 'International Tables Vol C Tables 4.2.6.8 and 6.1.1.4'
N N 0.0061 0.0033 'International Tables Vol C Tables 4.2.6.8 and 6.1.1.4'
P P 0.1023 0.0942 'International Tables Vol C Tables 4.2.6.8 and 6.1.1.4'
Cl Cl 0.1484 0.1585 'International Tables Vol C Tables 4.2.6.8 and 6.1.1.4'
Rh Rh -1.1178 0.9187 'International Tables Vol C Tables 4.2.6.8 and 6.1.1.4'

loop_
_geom_angle_atom_site_label_1
_geom_angle_atom_site_label_2
_geom_angle_atom_site_label_3
_geom_angle
_geom_angle_site_symmetry_1
_geom_angle_site_symmetry_3
_geom_angle_publ_flag
B1 Rh1 C2 75.89(10) . . ?
B1 Rh1 P1 98.09(8) . . ?
C2 Rh1 P1 86.18(7) . . ?
B1 Rh1 P2 103.72(8) . . ?
C2 Rh1 P2 92.49(7) . . ?
P1 Rh1 P2 157.13(2) . . ?
B1 Rh1 Cl1 116.36(8) . . ?
C2 Rh1 Cl1 167.59(7) . . ?
P1 Rh1 Cl1 89.90(3) . . ?
P2 Rh1 Cl1 86.56(3) . . ?
C2 C1 N1 113.5(2) . . ?
C2 C1 C15 122.0(2) . . ?
N1 C1 C15 124.4(2) . . ?
C21 P1 C22 101.14(14) . . ?
C21 P1 C20 101.95(15) . . ?
C22 P1 C20 102.18(14) . . ?
C21 P1 Rh1 123.90(10) . . ?
C22 P1 Rh1 102.61(10) . . ?
C20 P1 Rh1 121.17(10) . . ?
B1 N1 C1 110.20(19) . . ?
B1 N1 C3_10 129.5(3) . . ?
C1 N1 C3_10 120.1(3) . . ?
B1 N1 C3_1 124.7(2) . . ?
C1 N1 C3_1 125.1(2) . . ?
N1 B1 C3 129.7(2) . . ?
N1 B1 Rh1 117.32(17) . . ?
C3 B1 Rh1 112.57(16) . . ?
C27 Rh2 B2 75.81(9) . . ?
C27 Rh2 P3 90.04(6) . . ?
B2 Rh2 P3 97.41(7) . . ?
C27 Rh2 P4 87.00(6) . . ?
B2 Rh2 P4 99.30(7) . . ?
P3 Rh2 P4 161.75(2) . . ?
C27 Rh2 Cl2 158.48(6) . . ?
B2 Rh2 Cl2 125.67(7) . . ?
P3 Rh2 Cl2 88.37(3) . . ?
P4 Rh2 Cl2 87.83(3) . . ?
C1 C2 C12 123.0(2) . . ?
C1 C2 Rh1 119.59(18) . . ?
C12 C2 Rh1 117.40(18) . . ?
C24 P2 C23 103.02(13) . . ?
C24 P2 C25 103.75(12) . . ?
C23 P2 C25 100.88(13) . . ?
C24 P2 Rh1 118.73(9) . . ?
C23 P2 Rh1 123.75(9) . . ?
C25 P2 Rh1 103.57(9) . . ?
B2 N2 C26 109.97(17) . . ?
B2 N2 C41 128.59(18) . . ?
C26 N2 C41 121.16(18) . . ?
N2 B2 C40 126.83(19) . . ?
N2 B2 Rh2 117.65(16) . . ?
C40 B2 Rh2 115.17(15) . . ?
C52 Rh3 B3 75.85(9) . . ?
C52 Rh3 P5 86.66(7) . . ?
B3 Rh3 P5 95.67(7) . . ?
C52 Rh3 P6 90.46(7) . . ?
B3 Rh3 P6 100.53(8) . . ?
P5 Rh3 P6 162.32(2) . . ?
C52 Rh3 Cl3 159.69(6) . . ?
B3 Rh3 Cl3 124.37(7) . . ?
P5 Rh3 Cl3 89.09(3) . . ?
P6 Rh3 Cl3 87.59(3) . . ?
C8 C3 C4 117.5(2) . . ?
C8 C3 B1 119.5(2) . . ?
C4 C3 B1 122.9(2) . . ?
C48 P3 C50 105.55(13) . . ?
C48 P3 C49 102.95(12) . . ?
C50 P3 C49 100.74(13) . . ?
C48 P3 Rh2 116.93(9) . . ?
C50 P3 Rh2 120.35(10) . . ?
C49 P3 Rh2 107.79(9) . . ?
C51 N3 B3 109.92(17) . . ?
C51 N3 C66 123.93(18) . . ?
B3 N3 C66 126.15(18) . . ?
N3 B3 C53 125.5(2) . . ?
N3 B3 Rh3 116.71(16) . . ?
C53 B3 Rh3 117.37(16) . . ?
C73 P5 C74 101.88(13) . . ?
C73 P5 C75 103.00(13) . . ?
C74 P5 C75 102.08(13) . . ?
C73 P5 Rh3 121.79(9) . . ?
C74 P5 Rh3 121.20(9) . . ?
C75 P5 Rh3 103.83(9) . . ?
C6 C5 C4 121.7(2) . . ?
C6 C5 H5 119.1 . . ?
C4 C5 H5 119.1 . . ?
C45 P4 C47 104.47(18) . . ?
C45 P4 C46 101.07(17) . . ?
C47 P4 C46 100.72(14) . . ?
C45 P4 Rh2 120.43(10) . . ?
C47 P4 Rh2 104.00(10) . . ?
C46 P4 Rh2 123.13(10) . . ?
C5 C4 C3 120.8(2) . . ?
C5 C4 C9 118.7(2) . . ?
C3 C4 C9 120.5(2) . . ?
C71 P6 C70 104.43(13) . . ?
C71 P6 C72 103.11(13) . . ?
C70 P6 C72 101.29(12) . . ?
C71 P6 Rh3 117.59(9) . . ?
C70 P6 Rh3 120.14(9) . . ?
C72 P6 Rh3 107.84(9) . . ?
C7 C6 C5 117.9(2) . . ?
C7 C6 C10 121.6(3) . . ?
C5 C6 C10 120.6(3) . . ?
C4 C9 H9A 109.5 . . ?
C4 C9 H9B 109.5 . . ?
H9A C9 H9B 109.5 . . ?
C4 C9 H9C 109.5 . . ?
H9A C9 H9C 109.5 . . ?
H9B C9 H9C 109.5 . . ?
C7 C8 C3 120.0(2) . . ?
C7 C8 C11 118.4(2) . . ?
C3 C8 C11 121.5(2) . . ?
C6 C7 C8 122.1(2) . . ?
C6 C7 H7 119.0 . . ?
C8 C7 H7 119.0 . . ?
C6 C10 H10A 109.5 . . ?
C6 C10 H10B 109.5 . . ?
H10A C10 H10B 109.5 . . ?
C6 C10 H10C 109.5 . . ?
H10A C10 H10C 109.5 . . ?
H10B C10 H10C 109.5 . . ?
C13 C12 C2 176.0(3) . . ?
C8 C11 H11A 109.5 . . ?
C8 C11 H11B 109.5 . . ?
H11A C11 H11B 109.5 . . ?
C8 C11 H11C 109.5 . . ?
H11A C11 H11C 109.5 . . ?
H11B C11 H11C 109.5 . . ?
C12 C13 C14 178.8(5) . . ?
C1 C15 H15A 109.5 . . ?
C1 C15 H15B 109.5 . . ?
H15A C15 H15B 109.5 . . ?
C1 C15 H15C 109.5 . . ?
H15A C15 H15C 109.5 . . ?
H15B C15 H15C 109.5 . . ?
C13 C14 H14A 109.5 . . ?
C13 C14 H14B 109.5 . . ?
H14A C14 H14B 109.5 . . ?
C13 C14 H14C 109.5 . . ?
H14A C14 H14C 109.5 . . ?
H14B C14 H14C 109.5 . . ?
P1 C20 H20A 109.5 . . ?
P1 C20 H20B 109.5 . . ?
H20A C20 H20B 109.5 . . ?
P1 C20 H20C 109.5 . . ?
H20A C20 H20C 109.5 . . ?
H20B C20 H20C 109.5 . . ?
P1 C21 H21A 109.5 . . ?
P1 C21 H21B 109.5 . . ?
H21A C21 H21B 109.5 . . ?
P1 C21 H21C 109.5 . . ?
H21A C21 H21C 109.5 . . ?
H21B C21 H21C 109.5 . . ?
P1 C22 H22A 109.5 . . ?
P1 C22 H22B 109.5 . . ?
H22A C22 H22B 109.5 . . ?
P1 C22 H22C 109.5 . . ?
H22A C22 H22C 109.5 . . ?
H22B C22 H22C 109.5 . . ?
P2 C23 H23A 109.5 . . ?
P2 C23 H23B 109.5 . . ?
H23A C23 H23B 109.5 . . ?
P2 C23 H23C 109.5 . . ?
H23A C23 H23C 109.5 . . ?
H23B C23 H23C 109.5 . . ?
P2 C25 H25A 109.5 . . ?
P2 C25 H25B 109.5 . . ?
H25A C25 H25B 109.5 . . ?
P2 C25 H25C 109.5 . . ?
H25A C25 H25C 109.5 . . ?
H25B C25 H25C 109.5 . . ?
P2 C24 H24A 109.5 . . ?
P2 C24 H24B 109.5 . . ?
H24A C24 H24B 109.5 . . ?
P2 C24 H24C 109.5 . . ?
H24A C24 H24C 109.5 . . ?
H24B C24 H24C 109.5 . . ?
C26 C27 C37 123.9(2) . . ?
C26 C27 Rh2 120.61(16) . . ?
C37 C27 Rh2 115.35(16) . . ?
C27 C26 N2 113.62(19) . . ?
C27 C26 C36 121.9(2) . . ?
N2 C26 C36 123.63(19) . . ?
C29 C28 C40 120.7(2) . . ?
C29 C28 C33 118.5(2) . . ?
C40 C28 C33 120.8(2) . . ?
C28 C29 C30 121.8(2) . . ?
C28 C29 H29 119.1 . . ?
C30 C29 H29 119.1 . . ?
C31 C30 C29 117.7(2) . . ?
C31 C30 C34 121.6(3) . . ?
C29 C30 C34 120.7(3) . . ?
C30 C31 C32 122.3(2) . . ?
C30 C31 H31 118.8 . . ?
C32 C31 H31 118.8 . . ?
C31 C32 C40 120.1(2) . . ?
C31 C32 C35 116.8(2) . . ?
C40 C32 C35 123.1(2) . . ?
C28 C33 H33A 109.5 . . ?
C28 C33 H33B 109.5 . . ?
H33A C33 H33B 109.5 . . ?
C28 C33 H33C 109.5 . . ?
H33A C33 H33C 109.5 . . ?
H33B C33 H33C 109.5 . . ?
C30 C34 H34A 109.5 . . ?
C30 C34 H34B 109.5 . . ?
H34A C34 H34B 109.5 . . ?
C30 C34 H34C 109.5 . . ?
H34A C34 H34C 109.5 . . ?
H34B C34 H34C 109.5 . . ?
C32 C35 H35A 109.5 . . ?
C32 C35 H35B 109.5 . . ?
H35A C35 H35B 109.5 . . ?
C32 C35 H35C 109.5 . . ?
H35A C35 H35C 109.5 . . ?
H35B C35 H35C 109.5 . . ?
C26 C36 H36A 109.5 . . ?
C26 C36 H36B 109.5 . . ?
H36A C36 H36B 109.5 . . ?
C26 C36 H36C 109.5 . . ?
H36A C36 H36C 109.5 . . ?
H36B C36 H36C 109.5 . . ?
C38 C37 C27 175.0(2) . . ?
C37 C38 C39 179.1(3) . . ?
C38 C39 H39A 109.5 . . ?
C38 C39 H39B 109.5 . . ?
H39A C39 H39B 109.5 . . ?
C38 C39 H39C 109.5 . . ?
H39A C39 H39C 109.5 . . ?
H39B C39 H39C 109.5 . . ?
C28 C40 C32 117.4(2) . . ?
C28 C40 B2 122.6(2) . . ?
C32 C40 B2 120.0(2) . . ?
N2 C41 C43 110.55(18) . . ?
N2 C41 C44 110.14(18) . . ?
C43 C41 C44 106.1(2) . . ?
N2 C41 C42 111.92(19) . . ?
C43 C41 C42 107.48(19) . . ?
C44 C41 C42 110.5(2) . . ?
C41 C42 H42A 109.5 . . ?
C41 C42 H42B 109.5 . . ?
H42A C42 H42B 109.5 . . ?
C41 C42 H42C 109.5 . . ?
H42A C42 H42C 109.5 . . ?
H42B C42 H42C 109.5 . . ?
C41 C43 H43A 109.5 . . ?
C41 C43 H43B 109.5 . . ?
H43A C43 H43B 109.5 . . ?
C41 C43 H43C 109.5 . . ?
H43A C43 H43C 109.5 . . ?
H43B C43 H43C 109.5 . . ?
C41 C44 H44A 109.5 . . ?
C41 C44 H44B 109.5 . . ?
H44A C44 H44B 109.5 . . ?
C41 C44 H44C 109.5 . . ?
H44A C44 H44C 109.5 . . ?
H44B C44 H44C 109.5 . . ?
P4 C45 H45A 109.5 . . ?
P4 C45 H45B 109.5 . . ?
H45A C45 H45B 109.5 . . ?
P4 C45 H45C 109.5 . . ?
H45A C45 H45C 109.5 . . ?
H45B C45 H45C 109.5 . . ?
P4 C46 H46A 109.5 . . ?
P4 C46 H46B 109.5 . . ?
H46A C46 H46B 109.5 . . ?
P4 C46 H46C 109.5 . . ?
H46A C46 H46C 109.5 . . ?
H46B C46 H46C 109.5 . . ?
P4 C47 H47A 109.5 . . ?
P4 C47 H47B 109.5 . . ?
H47A C47 H47B 109.5 . . ?
P4 C47 H47C 109.5 . . ?
H47A C47 H47C 109.5 . . ?
H47B C47 H47C 109.5 . . ?
P3 C48 H48A 109.5 . . ?
P3 C48 H48B 109.5 . . ?
H48A C48 H48B 109.5 . . ?
P3 C48 H48C 109.5 . . ?
H48A C48 H48C 109.5 . . ?
H48B C48 H48C 109.5 . . ?
P3 C49 H49A 109.5 . . ?
P3 C49 H49B 109.5 . . ?
H49A C49 H49B 109.5 . . ?
P3 C49 H49C 109.5 . . ?
H49A C49 H49C 109.5 . . ?
H49B C49 H49C 109.5 . . ?
P3 C50 H50A 109.5 . . ?
P3 C50 H50B 109.5 . . ?
H50A C50 H50B 109.5 . . ?
P3 C50 H50C 109.5 . . ?
H50A C50 H50C 109.5 . . ?
H50B C50 H50C 109.5 . . ?
C52 C51 N3 113.39(19) . . ?
C52 C51 C62 122.5(2) . . ?
N3 C51 C62 123.68(19) . . ?
C51 C52 C63 123.9(2) . . ?
C51 C52 Rh3 120.13(16) . . ?
C63 C52 Rh3 115.92(16) . . ?
C54 C53 C58 117.4(2) . . ?
C54 C53 B3 120.1(2) . . ?
C58 C53 B3 122.5(2) . . ?
C55 C54 C53 120.1(2) . . ?
C55 C54 C59 116.9(2) . . ?
C53 C54 C59 123.0(2) . . ?
C56 C55 C54 122.4(3) . . ?
C56 C55 H55 118.8 . . ?
C54 C55 H55 118.8 . . ?
C55 C56 C57 117.6(2) . . ?
C55 C56 C60 121.6(3) . . ?
C57 C56 C60 120.8(3) . . ?
C56 C57 C58 122.1(3) . . ?
C56 C57 H57 119.0 . . ?
C58 C57 H57 119.0 . . ?
C57 C58 C53 120.5(2) . . ?
C57 C58 C61 118.9(2) . . ?
C53 C58 C61 120.7(2) . . ?
C54 C59 H59A 109.5 . . ?
C54 C59 H59B 109.5 . . ?
H59A C59 H59B 109.5 . . ?
C54 C59 H59C 109.5 . . ?
H59A C59 H59C 109.5 . . ?
H59B C59 H59C 109.5 . . ?
C56 C60 H60A 109.5 . . ?
C56 C60 H60B 109.5 . . ?
H60A C60 H60B 109.5 . . ?
C56 C60 H60C 109.5 . . ?
H60A C60 H60C 109.5 . . ?
H60B C60 H60C 109.5 . . ?
C58 C61 H61A 109.5 . . ?
C58 C61 H61B 109.5 . . ?
H61A C61 H61B 109.5 . . ?
C58 C61 H61C 109.5 . . ?
H61A C61 H61C 109.5 . . ?
H61B C61 H61C 109.5 . . ?
C51 C62 H62A 109.5 . . ?
C51 C62 H62B 109.5 . . ?
H62A C62 H62B 109.5 . . ?
C51 C62 H62C 109.5 . . ?
H62A C62 H62C 109.5 . . ?
H62B C62 H62C 109.5 . . ?
C64 C63 C52 175.7(2) . . ?
C63 C64 C65 178.1(3) . . ?
C64 C65 H65A 109.5 . . ?
C64 C65 H65B 109.5 . . ?
H65A C65 H65B 109.5 . . ?
C64 C65 H65C 109.5 . . ?
H65A C65 H65C 109.5 . . ?
H65B C65 H65C 109.5 . . ?
N3 C66 C68 110.55(18) . . ?
N3 C66 C69 109.24(18) . . ?
C68 C66 C69 108.84(19) . . ?
N3 C66 C67 112.34(18) . . ?
C68 C66 C67 109.87(19) . . ?
C69 C66 C67 105.83(19) . . ?
C66 C67 H67A 109.5 . . ?
C66 C67 H67B 109.5 . . ?
H67A C67 H67B 109.5 . . ?
C66 C67 H67C 109.5 . . ?
H67A C67 H67C 109.5 . . ?
H67B C67 H67C 109.5 . . ?
C66 C68 H68A 109.5 . . ?
C66 C68 H68B 109.5 . . ?
H68A C68 H68B 109.5 . . ?
C66 C68 H68C 109.5 . . ?
H68A C68 H68C 109.5 . . ?
H68B C68 H68C 109.5 . . ?
C66 C69 H69A 109.5 . . ?
C66 C69 H69B 109.5 . . ?
H69A C69 H69B 109.5 . . ?
C66 C69 H69C 109.5 . . ?
H69A C69 H69C 109.5 . . ?
H69B C69 H69C 109.5 . . ?
P6 C70 H70A 109.5 . . ?
P6 C70 H70B 109.5 . . ?
H70A C70 H70B 109.5 . . ?
P6 C70 H70C 109.5 . . ?
H70A C70 H70C 109.5 . . ?
H70B C70 H70C 109.5 . . ?
P6 C71 H71A 109.5 . . ?
P6 C71 H71B 109.5 . . ?
H71A C71 H71B 109.5 . . ?
P6 C71 H71C 109.5 . . ?
H71A C71 H71C 109.5 . . ?
H71B C71 H71C 109.5 . . ?
P6 C72 H72A 109.5 . . ?
P6 C72 H72B 109.5 . . ?
H72A C72 H72B 109.5 . . ?
P6 C72 H72C 109.5 . . ?
H72A C72 H72C 109.5 . . ?
H72B C72 H72C 109.5 . . ?
P5 C73 H73A 109.5 . . ?
P5 C73 H73B 109.5 . . ?
H73A C73 H73B 109.5 . . ?
P5 C73 H73C 109.5 . . ?
H73A C73 H73C 109.5 . . ?
H73B C73 H73C 109.5 . . ?
P5 C74 H74A 109.5 . . ?
P5 C74 H74B 109.5 . . ?
H74A C74 H74B 109.5 . . ?
P5 C74 H74C 109.5 . . ?
H74A C74 H74C 109.5 . . ?
H74B C74 H74C 109.5 . . ?
P5 C75 H75A 109.5 . . ?
P5 C75 H75B 109.5 . . ?
H75A C75 H75B 109.5 . . ?
P5 C75 H75C 109.5 . . ?
H75A C75 H75C 109.5 . . ?
H75B C75 H75C 109.5 . . ?
C2_3 C1_3 C3_3 120.7(4) . 2_565 ?
C2_3 C1_3 H1_3 119.6 . . ?
C3_3 C1_3 H1_3 119.6 2_565 . ?
C3_3 C2_3 C1_3 118.9(4) . . ?
C3_3 C2_3 H2_3 120.5 . . ?
C1_3 C2_3 H2_3 120.5 . . ?
C2_3 C3_3 H3_3 119.8 . . ?
C1_3 C3_3 H3_3 119.8 2_565 . ?
C6_4 C1_4 C2_4 115.0(5) . . ?
C6_4 C1_4 H1_4 122.5 . . ?
C2_4 C1_4 H1_4 122.5 . . ?
C3_4 C2_4 C1_4 113.9(5) . . ?
C3_4 C2_4 H2_4 123.1 . . ?
C1_4 C2_4 H2_4 123.1 . . ?
C4_4 C3_4 C2_4 123.0(5) . . ?
C4_4 C3_4 H3_4 118.5 . . ?
C2_4 C3_4 H3_4 118.5 . . ?
C5_4 C4_4 C3_4 121.4(5) . . ?
C5_4 C4_4 H4_4 119.3 . . ?
C3_4 C4_4 H4_4 119.3 . . ?
C6_4 C5_4 C4_4 117.9(6) . . ?
C6_4 C5_4 H5_4 121.0 . . ?
C4_4 C5_4 H5_4 121.0 . . ?
C5_4 C6_4 C1_4 128.6(6) . . ?
C5_4 C6_4 H6_4 115.7 . . ?
C1_4 C6_4 H6_4 115.7 . . ?
C2_5 C1_5 C6_5 119.9(4) . . ?
C2_5 C1_5 H1_5 120.0 . . ?
C6_5 C1_5 H1_5 120.0 . . ?
C3_5 C2_5 C1_5 119.8(4) . . ?
C3_5 C2_5 H2_5 120.1 . . ?
C1_5 C2_5 H2_5 120.1 . . ?
C2_5 C3_5 C4_5 120.8(4) . . ?
C2_5 C3_5 H3_5 119.6 . . ?
C4_5 C3_5 H3_5 119.6 . . ?
C5_5 C4_5 C3_5 121.0(4) . . ?
C5_5 C4_5 H4_5 119.5 . . ?
C3_5 C4_5 H4_5 119.5 . . ?
C4_5 C5_5 C6_5 119.6(4) . . ?
C4_5 C5_5 H5_5 120.2 . . ?
C6_5 C5_5 H5_5 120.2 . . ?
C5_5 C6_5 C1_5 118.9(4) . . ?
C5_5 C6_5 H6_5 120.5 . . ?
C1_5 C6_5 H6_5 120.5 . . ?
C3_1 C1_1 H1A_1 109.5 . . ?
C3_1 C1_1 H1B_1 109.5 . . ?
H1A_1 C1_1 H1B_1 109.5 . . ?
C3_1 C1_1 H1C_1 109.5 . . ?
H1A_1 C1_1 H1C_1 109.5 . . ?
H1B_1 C1_1 H1C_1 109.5 . . ?
C3_1 C2_1 H2A_1 109.5 . . ?
C3_1 C2_1 H2B_1 109.5 . . ?
H2A_1 C2_1 H2B_1 109.5 . . ?
C3_1 C2_1 H2C_1 109.5 . . ?
H2A_1 C2_1 H2C_1 109.5 . . ?
H2B_1 C2_1 H2C_1 109.5 . . ?
C4_1 C3_1 N1 112.1(4) . . ?
C4_1 C3_1 C2_1 109.8(3) . . ?
N1 C3_1 C2_1 109.2(3) . . ?
C4_1 C3_1 C1_1 105.5(3) . . ?
N1 C3_1 C1_1 111.0(3) . . ?
C2_1 C3_1 C1_1 109.2(4) . . ?
C3_1 C4_1 H4A_1 109.5 . . ?
C3_1 C4_1 H4B_1 109.5 . . ?
H4A_1 C4_1 H4B_1 109.5 . . ?
C3_1 C4_1 H4C_1 109.5 . . ?
H4A_1 C4_1 H4C_1 109.5 . . ?
H4B_1 C4_1 H4C_1 109.5 . . ?
C3_10 C1_10 H1A_10 109.5 . . ?
C3_10 C1_10 H1B_10 109.5 . . ?
H1A_10 C1_10 H1B_10 109.5 . . ?
C3_10 C1_10 H1C_10 109.5 . . ?
H1A_10 C1_10 H1C_10 109.5 . . ?
H1B_10 C1_10 H1C_10 109.5 . . ?
C3_10 C2_10 H2A_10 109.5 . . ?
C3_10 C2_10 H2B_10 109.5 . . ?
H2A_10 C2_10 H2B_10 109.5 . . ?
C3_10 C2_10 H2C_10 109.5 . . ?
H2A_10 C2_10 H2C_10 109.5 . . ?
H2B_10 C2_10 H2C_10 109.5 . . ?
N1 C3_10 C1_10 109.0(4) . . ?
N1 C3_10 C4_10 108.9(5) . . ?
C1_10 C3_10 C4_10 105.4(3) . . ?
N1 C3_10 C2_10 114.1(4) . . ?
C1_10 C3_10 C2_10 109.0(4) . . ?
C4_10 C3_10 C2_10 110.0(3) . . ?
C3_10 C4_10 H4A_10 109.5 . . ?
C3_10 C4_10 H4B_10 109.5 . . ?
H4A_10 C4_10 H4B_10 109.5 . . ?
C3_10 C4_10 H4C_10 109.5 . . ?
H4A_10 C4_10 H4C_10 109.5 . . ?
H4B_10 C4_10 H4C_10 109.5 . . ?

loop_
_geom_bond_atom_site_label_1
_geom_bond_atom_site_label_2
_geom_bond_distance
_geom_bond_site_symmetry_2
_geom_bond_publ_flag
Rh1 B1 2.010(3) . ?
Rh1 C2 2.013(2) . ?
Rh1 P1 2.3078(8) . ?
Rh1 P2 2.3167(8) . ?
Rh1 Cl1 2.4320(8) . ?
C1 C2 1.350(3) . ?
C1 N1 1.432(3) . ?
C1 C15 1.505(3) . ?
P1 C21 1.817(3) . ?
P1 C22 1.818(3) . ?
P1 C20 1.822(3) . ?
N1 B1 1.429(3) . ?
N1 C3_10 1.495(6) . ?
N1 C3_1 1.522(5) . ?
B1 C3 1.588(3) . ?
Rh2 C27 2.008(2) . ?
Rh2 B2 2.027(2) . ?
Rh2 P3 2.3034(7) . ?
Rh2 P4 2.3088(7) . ?
Rh2 Cl2 2.4458(8) . ?
C2 C12 1.425(3) . ?
P2 C24 1.813(3) . ?
P2 C23 1.814(3) . ?
P2 C25 1.819(2) . ?
N2 B2 1.433(3) . ?
N2 C26 1.434(3) . ?
N2 C41 1.502(3) . ?
B2 C40 1.593(3) . ?
Rh3 C52 2.011(2) . ?
Rh3 B3 2.019(2) . ?
Rh3 P5 2.3044(8) . ?
Rh3 P6 2.3152(8) . ?
Rh3 Cl3 2.4479(8) . ?
C3 C8 1.406(3) . ?
C3 C4 1.414(3) . ?
P3 C48 1.812(3) . ?
P3 C50 1.814(3) . ?
P3 C49 1.821(2) . ?
N3 C51 1.428(3) . ?
N3 B3 1.437(3) . ?
N3 C66 1.506(3) . ?
B3 C53 1.594(3) . ?
P5 C73 1.807(2) . ?
P5 C74 1.815(3) . ?
P5 C75 1.822(2) . ?
C5 C6 1.384(4) . ?
C5 C4 1.390(3) . ?
C5 H5 0.9500 . ?
P4 C45 1.798(3) . ?
P4 C47 1.809(3) . ?
P4 C46 1.820(3) . ?
C4 C9 1.504(4) . ?
P6 C71 1.814(3) . ?
P6 C70 1.816(3) . ?
P6 C72 1.824(3) . ?
C6 C7 1.384(4) . ?
C6 C10 1.515(4) . ?
C9 H9A 0.9800 . ?
C9 H9B 0.9800 . ?
C9 H9C 0.9800 . ?
C8 C7 1.402(3) . ?
C8 C11 1.506(4) . ?
C7 H7 0.9500 . ?
C10 H10A 0.9800 . ?
C10 H10B 0.9800 . ?
C10 H10C 0.9800 . ?
C12 C13 1.198(4) . ?
C11 H11A 0.9800 . ?
C11 H11B 0.9800 . ?
C11 H11C 0.9800 . ?
C13 C14 1.480(4) . ?
C15 H15A 0.9800 . ?
C15 H15B 0.9800 . ?
C15 H15C 0.9800 . ?
C14 H14A 0.9800 . ?
C14 H14B 0.9800 . ?
C14 H14C 0.9800 . ?
C20 H20A 0.9800 . ?
C20 H20B 0.9800 . ?
C20 H20C 0.9800 . ?
C21 H21A 0.9800 . ?
C21 H21B 0.9800 . ?
C21 H21C 0.9800 . ?
C22 H22A 0.9800 . ?
C22 H22B 0.9800 . ?
C22 H22C 0.9800 . ?
C23 H23A 0.9800 . ?
C23 H23B 0.9800 . ?
C23 H23C 0.9800 . ?
C25 H25A 0.9800 . ?
C25 H25B 0.9800 . ?
C25 H25C 0.9800 . ?
C24 H24A 0.9800 . ?
C24 H24B 0.9800 . ?
C24 H24C 0.9800 . ?
C27 C26 1.350(3) . ?
C27 C37 1.423(3) . ?
C26 C36 1.503(3) . ?
C28 C29 1.391(3) . ?
C28 C40 1.412(3) . ?
C28 C33 1.502(3) . ?
C29 C30 1.391(4) . ?
C29 H29 0.9500 . ?
C30 C31 1.381(4) . ?
C30 C34 1.516(3) . ?
C31 C32 1.399(3) . ?
C31 H31 0.9500 . ?
C32 C40 1.415(3) . ?
C32 C35 1.506(3) . ?
C33 H33A 0.9800 . ?
C33 H33B 0.9800 . ?
C33 H33C 0.9800 . ?
C34 H34A 0.9800 . ?
C34 H34B 0.9800 . ?
C34 H34C 0.9800 . ?
C35 H35A 0.9800 . ?
C35 H35B 0.9800 . ?
C35 H35C 0.9800 . ?
C36 H36A 0.9800 . ?
C36 H36B 0.9800 . ?
C36 H36C 0.9800 . ?
C37 C38 1.197(3) . ?
C38 C39 1.467(3) . ?
C39 H39A 0.9800 . ?
C39 H39B 0.9800 . ?
C39 H39C 0.9800 . ?
C41 C43 1.529(3) . ?
C41 C44 1.538(3) . ?
C41 C42 1.539(3) . ?
C42 H42A 0.9800 . ?
C42 H42B 0.9800 . ?
C42 H42C 0.9800 . ?
C43 H43A 0.9800 . ?
C43 H43B 0.9800 . ?
C43 H43C 0.9800 . ?
C44 H44A 0.9800 . ?
C44 H44B 0.9800 . ?
C44 H44C 0.9800 . ?
C45 H45A 0.9800 . ?
C45 H45B 0.9800 . ?
C45 H45C 0.9800 . ?
C46 H46A 0.9800 . ?
C46 H46B 0.9800 . ?
C46 H46C 0.9800 . ?
C47 H47A 0.9800 . ?
C47 H47B 0.9800 . ?
C47 H47C 0.9800 . ?
C48 H48A 0.9800 . ?
C48 H48B 0.9800 . ?
C48 H48C 0.9800 . ?
C49 H49A 0.9800 . ?
C49 H49B 0.9800 . ?
C49 H49C 0.9800 . ?
C50 H50A 0.9800 . ?
C50 H50B 0.9800 . ?
C50 H50C 0.9800 . ?
C51 C52 1.350(3) . ?
C51 C62 1.510(3) . ?
C52 C63 1.424(3) . ?
C53 C54 1.412(3) . ?
C53 C58 1.419(3) . ?
C54 C55 1.401(3) . ?
C54 C59 1.511(4) . ?
C55 C56 1.380(4) . ?
C55 H55 0.9500 . ?
C56 C57 1.390(4) . ?
C56 C60 1.512(4) . ?
C57 C58 1.391(3) . ?
C57 H57 0.9500 . ?
C58 C61 1.496(4) . ?
C59 H59A 0.9800 . ?
C59 H59B 0.9800 . ?
C59 H59C 0.9800 . ?
C60 H60A 0.9800 . ?
C60 H60B 0.9800 . ?
C60 H60C 0.9800 . ?
C61 H61A 0.9800 . ?
C61 H61B 0.9800 . ?
C61 H61C 0.9800 . ?
C62 H62A 0.9800 . ?
C62 H62B 0.9800 . ?
C62 H62C 0.9800 . ?
C63 C64 1.197(3) . ?
C64 C65 1.468(3) . ?
C65 H65A 0.9800 . ?
C65 H65B 0.9800 . ?
C65 H65C 0.9800 . ?
C66 C68 1.527(3) . ?
C66 C69 1.532(3) . ?
C66 C67 1.540(3) . ?
C67 H67A 0.9800 . ?
C67 H67B 0.9800 . ?
C67 H67C 0.9800 . ?
C68 H68A 0.9800 . ?
C68 H68B 0.9800 . ?
C68 H68C 0.9800 . ?
C69 H69A 0.9800 . ?
C69 H69B 0.9800 . ?
C69 H69C 0.9800 . ?
C70 H70A 0.9800 . ?
C70 H70B 0.9800 . ?
C70 H70C 0.9800 . ?
C71 H71A 0.9800 . ?
C71 H71B 0.9800 . ?
C71 H71C 0.9800 . ?
C72 H72A 0.9800 . ?
C72 H72B 0.9800 . ?
C72 H72C 0.9800 . ?
C73 H73A 0.9800 . ?
C73 H73B 0.9800 . ?
C73 H73C 0.9800 . ?
C74 H74A 0.9800 . ?
C74 H74B 0.9800 . ?
C74 H74C 0.9800 . ?
C75 H75A 0.9800 . ?
C75 H75B 0.9800 . ?
C75 H75C 0.9800 . ?
C1_3 C2_3 1.376(5) . ?
C1_3 C3_3 1.380(5) 2_565 ?
C1_3 H1_3 0.9500 . ?
C2_3 C3_3 1.375(5) . ?
C2_3 H2_3 0.9500 . ?
C3_3 H3_3 0.9500 . ?
C1_4 C6_4 1.339(7) . ?
C1_4 C2_4 1.520(7) . ?
C1_4 H1_4 0.9500 . ?
C2_4 C3_4 1.377(6) . ?
C2_4 H2_4 0.9500 . ?
C3_4 C4_4 1.363(7) . ?
C3_4 H3_4 0.9500 . ?
C4_4 C5_4 1.332(7) . ?
C4_4 H4_4 0.9500 . ?
C5_4 C6_4 1.281(7) . ?
C5_4 H5_4 0.9500 . ?
C6_4 H6_4 0.9500 . ?
C1_5 C2_5 1.367(5) . ?
C1_5 C6_5 1.396(5) . ?
C1_5 H1_5 0.9500 . ?
C2_5 C3_5 1.353(5) . ?
C2_5 H2_5 0.9500 . ?
C3_5 C4_5 1.362(5) . ?
C3_5 H3_5 0.9500 . ?
C4_5 C5_5 1.348(5) . ?
C4_5 H4_5 0.9500 . ?
C5_5 C6_5 1.387(5) . ?
C5_5 H5_5 0.9500 . ?
C6_5 H6_5 0.9500 . ?
C1_1 C3_1 1.536(5) . ?
C1_1 H1A_1 0.9800 . ?
C1_1 H1B_1 0.9800 . ?
C1_1 H1C_1 0.9800 . ?
C2_1 C3_1 1.539(5) . ?
C2_1 H2A_1 0.9800 . ?
C2_1 H2B_1 0.9800 . ?
C2_1 H2C_1 0.9800 . ?
C3_1 C4_1 1.538(4) . ?
C4_1 H4A_1 0.9800 . ?
C4_1 H4B_1 0.9800 . ?
C4_1 H4C_1 0.9800 . ?
C1_10 C3_10 1.536(5) . ?
C1_10 H1A_10 0.9800 . ?
C1_10 H1B_10 0.9800 . ?
C1_10 H1C_10 0.9800 . ?
C2_10 C3_10 1.539(5) . ?
C2_10 H2A_10 0.9799 . ?
C2_10 H2B_10 0.9800 . ?
C2_10 H2C_10 0.9800 . ?
C3_10 C4_10 1.538(4) . ?
C4_10 H4A_10 0.9800 . ?
C4_10 H4B_10 0.9800 . ?
C4_10 H4C_10 0.9800 . ?

loop_
_geom_torsion_atom_site_label_1
_geom_torsion_atom_site_label_2
_geom_torsion_atom_site_label_3
_geom_torsion_atom_site_label_4
_geom_torsion
_geom_torsion_site_symmetry_1
_geom_torsion_site_symmetry_2
_geom_torsion_site_symmetry_3
_geom_torsion_site_symmetry_4
_geom_torsion_publ_flag
C2 C1 N1 B1 -8.2(3) . . . . ?
C15 C1 N1 B1 170.1(2) . . . . ?
C2 C1 N1 C3_10 176.4(3) . . . . ?
C15 C1 N1 C3_10 -5.3(4) . . . . ?
C2 C1 N1 C3_1 170.9(3) . . . . ?
C15 C1 N1 C3_1 -10.8(4) . . . . ?
C1 N1 B1 C3 -153.4(2) . . . . ?
C3_10 N1 B1 C3 21.4(5) . . . . ?
C3_1 N1 B1 C3 27.4(4) . . . . ?
C1 N1 B1 Rh1 19.1(3) . . . . ?
C3_10 N1 B1 Rh1 -166.1(3) . . . . ?
C3_1 N1 B1 Rh1 -160.0(2) . . . . ?
N1 C1 C2 C12 176.9(2) . . . . ?
C15 C1 C2 C12 -1.4(4) . . . . ?
N1 C1 C2 Rh1 -5.9(3) . . . . ?
C15 C1 C2 Rh1 175.74(18) . . . . ?
C26 N2 B2 C40 -155.7(2) . . . . ?
C41 N2 B2 C40 30.3(4) . . . . ?
C26 N2 B2 Rh2 17.1(2) . . . . ?
C41 N2 B2 Rh2 -156.76(17) . . . . ?
N1 B1 C3 C8 70.7(3) . . . . ?
Rh1 B1 C3 C8 -102.1(2) . . . . ?
N1 B1 C3 C4 -113.1(3) . . . . ?
Rh1 B1 C3 C4 74.1(2) . . . . ?
C51 N3 B3 C53 150.3(2) . . . . ?
C66 N3 B3 C53 -30.2(3) . . . . ?
C51 N3 B3 Rh3 -22.4(2) . . . . ?
C66 N3 B3 Rh3 157.04(17) . . . . ?
C6 C5 C4 C3 0.5(4) . . . . ?
C6 C5 C4 C9 -180.0(2) . . . . ?
C8 C3 C4 C5 0.4(3) . . . . ?
B1 C3 C4 C5 -175.9(2) . . . . ?
C8 C3 C4 C9 -179.2(2) . . . . ?
B1 C3 C4 C9 4.6(3) . . . . ?
C4 C5 C6 C7 -0.9(4) . . . . ?
C4 C5 C6 C10 179.4(2) . . . . ?
C4 C3 C8 C7 -0.8(3) . . . . ?
B1 C3 C8 C7 175.6(2) . . . . ?
C4 C3 C8 C11 177.7(2) . . . . ?
B1 C3 C8 C11 -5.9(3) . . . . ?
C5 C6 C7 C8 0.4(4) . . . . ?
C10 C6 C7 C8 -179.9(2) . . . . ?
C3 C8 C7 C6 0.5(4) . . . . ?
C11 C8 C7 C6 -178.1(2) . . . . ?
C37 C27 C26 N2 176.2(2) . . . . ?
Rh2 C27 C26 N2 0.0(3) . . . . ?
C37 C27 C26 C36 6.3(3) . . . . ?
Rh2 C27 C26 C36 -169.95(17) . . . . ?
B2 N2 C26 C27 -10.7(3) . . . . ?
C41 N2 C26 C27 163.77(19) . . . . ?
B2 N2 C26 C36 159.1(2) . . . . ?
C41 N2 C26 C36 -26.4(3) . . . . ?
C40 C28 C29 C30 1.0(3) . . . . ?
C33 C28 C29 C30 -179.6(2) . . . . ?
C28 C29 C30 C31 -1.3(4) . . . . ?
C28 C29 C30 C34 179.4(2) . . . . ?
C29 C30 C31 C32 0.2(4) . . . . ?
C34 C30 C31 C32 179.5(2) . . . . ?
C30 C31 C32 C40 1.1(3) . . . . ?
C30 C31 C32 C35 -177.9(2) . . . . ?
C29 C28 C40 C32 0.4(3) . . . . ?
C33 C28 C40 C32 -179.0(2) . . . . ?
C29 C28 C40 B2 -179.2(2) . . . . ?
C33 C28 C40 B2 1.4(3) . . . . ?
C31 C32 C40 C28 -1.4(3) . . . . ?
C35 C32 C40 C28 177.5(2) . . . . ?
C31 C32 C40 B2 178.2(2) . . . . ?
C35 C32 C40 B2 -2.9(3) . . . . ?
N2 B2 C40 C28 -116.1(3) . . . . ?
Rh2 B2 C40 C28 70.8(2) . . . . ?
N2 B2 C40 C32 64.3(3) . . . . ?
Rh2 B2 C40 C32 -108.7(2) . . . . ?
B2 N2 C41 C43 3.2(3) . . . . ?
C26 N2 C41 C43 -170.08(19) . . . . ?
B2 N2 C41 C44 120.1(2) . . . . ?
C26 N2 C41 C44 -53.2(3) . . . . ?
B2 N2 C41 C42 -116.5(2) . . . . ?
C26 N2 C41 C42 70.2(3) . . . . ?
B3 N3 C51 C52 14.1(3) . . . . ?
C66 N3 C51 C52 -165.4(2) . . . . ?
B3 N3 C51 C62 -158.2(2) . . . . ?
C66 N3 C51 C62 22.3(3) . . . . ?
N3 C51 C52 C63 -177.7(2) . . . . ?
C62 C51 C52 C63 -5.3(4) . . . . ?
N3 C51 C52 Rh3 -0.2(3) . . . . ?
C62 C51 C52 Rh3 172.15(17) . . . . ?
N3 B3 C53 C54 -66.3(3) . . . . ?
Rh3 B3 C53 C54 106.4(2) . . . . ?
N3 B3 C53 C58 114.7(3) . . . . ?
Rh3 B3 C53 C58 -72.6(3) . . . . ?
C58 C53 C54 C55 -0.3(3) . . . . ?
B3 C53 C54 C55 -179.4(2) . . . . ?
C58 C53 C54 C59 178.6(2) . . . . ?
B3 C53 C54 C59 -0.5(3) . . . . ?
C53 C54 C55 C56 -0.3(4) . . . . ?
C59 C54 C55 C56 -179.2(2) . . . . ?
C54 C55 C56 C57 0.3(4) . . . . ?
C54 C55 C56 C60 -179.6(3) . . . . ?
C55 C56 C57 C58 0.3(4) . . . . ?
C60 C56 C57 C58 -179.9(3) . . . . ?
C56 C57 C58 C53 -0.9(4) . . . . ?
C56 C57 C58 C61 -179.8(2) . . . . ?
C54 C53 C58 C57 0.8(3) . . . . ?
B3 C53 C58 C57 179.9(2) . . . . ?
C54 C53 C58 C61 179.7(2) . . . . ?
B3 C53 C58 C61 -1.2(3) . . . . ?
C51 N3 C66 C68 -92.0(2) . . . . ?
B3 N3 C66 C68 88.6(3) . . . . ?
C51 N3 C66 C69 148.2(2) . . . . ?
B3 N3 C66 C69 -31.1(3) . . . . ?
C51 N3 C66 C67 31.1(3) . . . . ?
B3 N3 C66 C67 -148.3(2) . . . . ?
C3_3 C1_3 C2_3 C3_3 0.0(6) 2_565 . . . ?
C1_3 C2_3 C3_3 C1_3 0.0(6) . . . 2_565 ?
C6_4 C1_4 C2_4 C3_4 0.6(6) . . . . ?
C1_4 C2_4 C3_4 C4_4 -0.1(7) . . . . ?
C2_4 C3_4 C4_4 C5_4 2.0(8) . . . . ?
C3_4 C4_4 C5_4 C6_4 -4.4(8) . . . . ?
C4_4 C5_4 C6_4 C1_4 5.4(9) . . . . ?
C2_4 C1_4 C6_4 C5_4 -3.5(8) . . . . ?
C6_5 C1_5 C2_5 C3_5 -0.7(5) . . . . ?
C1_5 C2_5 C3_5 C4_5 -0.3(5) . . . . ?
C2_5 C3_5 C4_5 C5_5 0.5(5) . . . . ?
C3_5 C4_5 C5_5 C6_5 0.5(5) . . . . ?
C4_5 C5_5 C6_5 C1_5 -1.5(5) . . . . ?
C2_5 C1_5 C6_5 C5_5 1.6(5) . . . . ?
B1 N1 C3_1 C4_1 140.2(3) . . . . ?
C1 N1 C3_1 C4_1 -38.8(4) . . . . ?
B1 N1 C3_1 C2_1 -97.9(4) . . . . ?
C1 N1 C3_1 C2_1 83.1(4) . . . . ?
B1 N1 C3_1 C1_1 22.5(5) . . . . ?
C1 N1 C3_1 C1_1 -156.5(3) . . . . ?
B1 N1 C3_10 C1_10 5.2(5) . . . . ?
C1 N1 C3_10 C1_10 179.6(4) . . . . ?
B1 N1 C3_10 C4_10 119.7(4) . . . . ?
C1 N1 C3_10 C4_10 -65.9(5) . . . . ?
B1 N1 C3_10 C2_10 -116.9(4) . . . . ?
C1 N1 C3_10 C2_10 57.5(5) . . . . ?
